data_7027327
loop_
_publ_author_name
'Jacobsen, Heiko'
'Heinze, Katja'
'Llamazares, Angela'
'Schmalle, Helmut W.'
'Artus, Georg'
'Berke, Heinz'

_publ_section_title
;
 Co-ordination chemistry of the [Re(NO)2(PR3)2]+ fragment:
 crystallographic and computational studies&#x200A;&#x2020;
;
_journal_issue 11
_journal_name_full 'Journal of the Chemical Society, Dalton Transactions'
_journal_page_first 1717
_journal_paper_doi 10.1039/a901384i
_journal_year 1999
_chemical_compound_source
;
?
;
_chemical_formula_moiety ' C36 H85 N4 O4 P4 Re2 1+, C32 H12 B1 F24 1-'
_chemical_formula_sum 'C68 H97 B F24 N4 O4 P4'
_chemical_formula_weight 1997.61
_chemical_name_systematic
;
 ?
;
_space_group_IT_number 2
_symmetry_cell_setting triclinic
_symmetry_space_group_name_Hall '-P 1'
_symmetry_space_group_name_H-M 'P -1'
_atom_sites_solution_hydrogens geom
_atom_sites_solution_primary direct
_atom_sites_solution_secondary difmap
_audit_creation_date 98-03-16
_audit_creation_method CRYSTALS
_cell_angle_alpha 97.22(1)
_cell_angle_beta 93.87(1)
_cell_angle_gamma 96.11(1)
_cell_formula_units_Z 2.00
_cell_length_a 14.256(2)
_cell_length_b 16.859(2)
_cell_length_c 17.771(2)
_cell_measurement_reflns_used 43
_cell_measurement_temperature 183(5)
_cell_measurement_theta_max 13.9
_cell_measurement_theta_min 10.9
_cell_volume 4199.0(9)
_computing_cell_refinement 'Siemens P3/PC Diffractometer Program'
_computing_data_collection 'Siemens P3/PC Diffractometer Program'
_computing_data_reduction
;                                                                               
 SHELXTL PLUS Package (Siemens 1994) and                                        
 CRYSTALS Issue 10 (Watkin, Prout, Carruthers & Betteridge, 1996)               
;
_computing_molecular_graphics
;                                                                               
 PLATON (Spek, 1995)                                                            
;
_computing_publication_material
;                                                                               
CRYSTALS Issue 10 (Watkin, Prout, Carruthers & Betteridge, 1996)                
;
_computing_structure_refinement
;                                                                               
CRYSTALS Issue 10 (Watkin, Prout, Carruthers & Betteridge, 1996)                
;
_computing_structure_solution 'SIR92 (Giacovazzo et al, 1992)'
_diffrn_ambient_temperature 183(5)
_diffrn_measurement_device ' Siemens P3 '
_diffrn_measurement_method
;                                                                               
 omega scan, variable scan speed from 2 to 29deg/min                            
;
_diffrn_radiation_monochromator graphite
_diffrn_radiation_source 'sealed tube'
_diffrn_radiation_type 'Mo K\a'
_diffrn_radiation_wavelength 0.71073
_diffrn_reflns_av_R_equivalents 0.02
_diffrn_reflns_limit_h_max 17
_diffrn_reflns_limit_h_min 0
_diffrn_reflns_limit_k_max 21
_diffrn_reflns_limit_k_min -21
_diffrn_reflns_limit_l_max 22
_diffrn_reflns_limit_l_min -22
_diffrn_reflns_number 15368
_diffrn_reflns_theta_max 25.02
_diffrn_reflns_theta_min 2.57
_diffrn_standards_decay_% 9.40
_diffrn_standards_interval_count 147
_diffrn_standards_number 3
_exptl_absorpt_coefficient_mu 3.09
_exptl_absorpt_correction_T_max 0.394
_exptl_absorpt_correction_T_min 0.326
_exptl_absorpt_correction_type psi-scan
_exptl_absorpt_process_details '6 reflections with \c > 80 \%'
_exptl_crystal_colour ' orange '
_exptl_crystal_density_diffrn 1.58
_exptl_crystal_description ' plate '
_exptl_crystal_F_000 1992
_exptl_crystal_size_max 0.40
_exptl_crystal_size_mid 0.20
_exptl_crystal_size_min 0.10
_refine_diff_density_max 7.68
_refine_diff_density_min -3.58
_refine_ls_extinction_method None
_refine_ls_goodness_of_fit_obs 1.1395
_refine_ls_hydrogen_treatment
;
 Depending on the disordering the hydrogen atoms positions were
 either calculated once and refined as rigid group together with the
 neighbouring carbon atom or the hydrogens were calculated after every
 cycle.
;
_refine_ls_matrix_type full
_refine_ls_number_parameters 962
_refine_ls_number_reflns 10254
_refine_ls_R_factor_obs 0.1104
_refine_ls_shift/esd_max 0.001166
_refine_ls_structure_factor_coef F
_refine_ls_weighting_scheme
;                                                                               
 Chebychev polynomial (Carruthers & Watkin, 1979)                               
;
_refine_ls_wR_factor_obs 0.0813
_reflns_limit_h_max 16
_reflns_limit_h_min -16
_reflns_limit_k_max 19
_reflns_limit_k_min -20
_reflns_limit_l_max 21
_reflns_limit_l_min 0
_reflns_number_observed 10254
_reflns_number_total 14579
_reflns_observed_criterion >1.00s(I)
_cod_data_source_file 901384isup1.cif
_cod_data_source_block V+
_cod_depositor_comments
;
The following automatic conversions were performed:

'_symmetry_cell_setting' value 'Triclinic ' changed to 'triclinic'
according to /home/saulius/struct/CIF-dictionaries/cif_core.dic
dictionary named 'cif_core.dic' version 2.4.2 from 2011-04-26.

Automatic conversion script
Id: cif_fix_values 1891 2012-01-12 08:04:46Z andrius 
;
_cod_original_cell_volume 4198.9(8)
_cod_original_sg_symbol_H-M 'P -1 '
_cod_original_formula_sum ' C68 H97 B1 F24 N4 O4 P4 '
_cod_database_code 7027327

loop_
_symmetry_equiv_pos_as_xyz
x,y,z
-x,-y,-z

loop_
_atom_site_aniso_label
_atom_site_aniso_U_11
_atom_site_aniso_U_22
_atom_site_aniso_U_33
_atom_site_aniso_U_23
_atom_site_aniso_U_13
_atom_site_aniso_U_12
RE1 0.0429(4) 0.0311(3) 0.0361(3) 0.0036(2) -0.0058(3) 0.0099(2)
RE2 0.0669(5) 0.0610(5) 0.0454(4) 0.0083(3) 0.0093(4) 0.0055(4)
P1 0.050(2) 0.031(2) 0.042(2) 0.005(2) -0.005(2) 0.009(2)
P2 0.042(2) 0.029(2) 0.032(2) 0.009(1) 0.002(2) 0.007(2)
P3 0.081(4) 0.088(4) 0.044(3) -0.007(2) 0.012(2) 0.009(3)
P4 0.063(3) 0.057(3) 0.091(4) 0.001(3) 0.030(3) 0.001(2)
O1 0.082(9) 0.12(1) 0.043(7) 0.038(7) 0.029(7) 0.004(8)
O2 0.10(1) 0.042(7) 0.063(8) -0.006(6) -0.001(7) 0.022(6)
O3 0.061(7) 0.058(7) 0.031(5) 0.011(5) 0.022(5) 0.018(5)
O5 0.09(1) 0.077(9) 0.078(9) 0.041(7) 0.024(8) 0.019(8)
N1 0.040(8) 0.08(1) 0.061(9) 0.020(8) -0.016(7) 0.021(7)
N2 0.048(8) 0.048(8) 0.050(8) 0.010(6) -0.002(6) 0.016(6)
N3 0.042(8) 0.062(9) 0.051(8) -0.011(7) -0.007(6) 0.004(6)
N5 0.07(1) 0.061(9) 0.07(1) 0.031(8) 0.013(8) 0.007(8)
C11 0.07(1) 0.044(9) 0.043(9) 0.002(7) -0.018(8) 0.020(8)
C12 0.07(1) 0.06(1) 0.05(1) -0.008(8) 0.002(8) 0.012(9)
C13 0.12(2) 0.06(1) 0.038(9) 0.013(8) -0.01(1) 0.00(1)
C15 0.10(2) 0.05(1) 0.09(1) 0.00(1) -0.02(1) 0.03(1)
C17 0.04(1) 0.06(1) 0.10(1) -0.02(1) -0.007(9) -0.007(8)
C18 0.04(1) 0.09(2) 0.18(2) 0.00(2) -0.00(1) 0.00(1)
C19 0.08(1) 0.05(1) 0.08(1) -0.012(9) -0.00(1) -0.003(9)
C21 0.051(9) 0.028(7) 0.054(9) -0.005(6) -0.019(7) 0.008(7)
C22 0.05(1) 0.034(8) 0.07(1) 0.015(8) -0.003(8) -0.007(7)
C23 0.09(1) 0.05(1) 0.06(1) -0.026(8) 0.01(1) 0.006(9)
C24 0.039(9) 0.046(9) 0.06(1) 0.018(8) 0.018(7) 0.020(7)
C25 0.07(1) 0.07(1) 0.06(1) 0.021(9) 0.04(1) 0.02(1)
C26 0.05(1) 0.08(1) 0.05(1) 0.005(9) 0.026(8) 0.022(9)
C27 0.049(9) 0.06(1) 0.025(7) 0.025(7) 0.003(6) 0.004(7)
C28 0.07(1) 0.09(1) 0.05(1) 0.026(9) -0.011(9) 0.00(1)
C29 0.05(1) 0.050(9) 0.06(1) 0.039(8) 0.016(8) 0.008(7)
C31 0.11(2) 0.08(1) 0.05(1) -0.02(1) 0.03(1) -0.02(1)
C32 0.12(2) 0.11(2) 0.08(2) 0.00(1) 0.01(1) -0.01(2)
C33 0.09(2) 0.12(2) 0.12(2) 0.01(2) 0.01(2) -0.02(2)
C34 0.13(2) 0.08(2) 0.11(2) -0.04(1) -0.00(2) 0.01(1)
C36 0.17(3) 0.13(3) 0.35(5) -0.16(3) -0.17(3) 0.07(2)
C37 0.17(3) 0.18(3) 0.03(1) -0.02(1) 0.04(1) 0.00(2)
C38 0.10(2) 0.23(3) 0.05(1) 0.04(2) 0.02(1) -0.06(2)
C39 0.26(5) 0.33(6) 0.28(5) 0.08(4) 0.24(4) 0.18(4)
C41 0.06(1) 0.07(1) 0.23(3) 0.06(2) 0.02(2) -0.01(1)
C42 0.15(3) 0.09(2) 0.30(5) 0.04(2) 0.15(3) 0.01(2)
C43 0.27(4) 0.15(3) 0.09(2) 0.05(2) 0.00(2) -0.11(3)
C44 0.09(2) 0.06(1) 0.18(3) 0.03(2) -0.01(2) -0.02(1)
C45 0.06(1) 0.11(2) 0.17(3) 0.00(2) -0.01(2) 0.02(1)
C47 0.11(2) 0.26(4) 0.21(4) -0.20(4) 0.01(2) 0.01(3)
C49 0.7(1) 0.24(5) 0.14(3) 0.09(3) 0.26(6) 0.27(7)
F51 0.09(1) 0.091(9) 0.24(2) 0.07(1) -0.04(1) 0.015(8)
F52 0.21(2) 0.11(1) 0.11(1) 0.063(9) 0.03(1) 0.09(1)
F53 0.22(2) 0.046(7) 0.13(1) -0.028(7) -0.08(1) 0.051(8)
F54 0.19(1) 0.054(6) 0.048(6) -0.005(5) -0.048(7) -0.022(7)
F55 0.22(2) 0.13(1) 0.043(6) 0.032(7) -0.041(8) -0.08(1)
F56 0.15(1) 0.13(1) 0.10(1) 0.012(8) -0.08(1) 0.02(1)
F61 0.075(8) 0.062(8) 0.24(2) 0.015(9) -0.043(9) 0.032(6)
F62 0.09(1) 0.22(2) 0.12(1) -0.08(1) -0.064(9) 0.08(1)
F63 0.062(9) 0.20(2) 0.21(2) 0.08(1) 0.00(1) 0.04(1)
F64 0.10(1) 0.28(2) 0.19(2) 0.18(2) 0.01(1) -0.03(1)
F65 0.24(2) 0.15(1) 0.062(8) 0.035(9) -0.02(1) 0.04(1)
F66 0.16(1) 0.13(1) 0.10(1) 0.088(9) 0.033(9) 0.04(1)
F71 0.13(1) 0.068(7) 0.097(9) -0.016(6) 0.002(8) 0.039(7)
F72 0.061(8) 0.063(7) 0.21(1) -0.008(8) 0.026(8) 0.034(6)
F73 0.14(1) 0.050(6) 0.12(1) 0.031(6) 0.004(8) 0.035(7)
F74 0.16(2) 0.31(3) 0.065(9) -0.01(1) 0.03(1) -0.09(2)
F75 0.11(1) 0.64(5) 0.057(9) 0.12(2) 0.021(9) -0.10(2)
F76 0.52(5) 0.12(1) 0.29(3) 0.16(2) 0.30(3) 0.15(2)
F81 0.054(8) 0.13(1) 0.22(2) -0.09(1) 0.030(9) 0.013(7)
F82 0.12(1) 0.23(2) 0.33(3) 0.19(2) 0.15(2) 0.09(1)
F83 0.046(8) 0.18(2) 0.18(2) -0.04(1) -0.008(9) 0.002(8)
F84 0.13(1) 0.16(1) 0.088(9) -0.073(9) -0.039(9) -0.01(1)
F85 0.19(2) 0.10(1) 0.052(7) -0.014(7) 0.023(8) 0.02(1)
F86 0.23(2) 0.11(1) 0.079(8) -0.047(7) -0.05(1) 0.12(1)
C50 0.026(7) 0.035(7) 0.019(6) 0.008(5) 0.008(5) -0.000(5)
C51 0.022(7) 0.045(8) 0.029(7) 0.010(6) 0.011(5) 0.009(6)
C52 0.028(7) 0.027(7) 0.044(8) -0.004(6) -0.002(6) 0.005(5)
C53 0.06(1) 0.034(8) 0.042(8) -0.008(6) -0.001(7) -0.016(7)
C54 0.046(9) 0.038(8) 0.029(7) 0.010(6) -0.003(6) -0.013(6)
C55 0.026(7) 0.050(8) 0.024(6) 0.018(6) 0.011(5) 0.003(6)
C60 0.023(7) 0.045(8) 0.046(8) 0.001(6) 0.001(6) 0.022(6)
C61 0.05(1) 0.06(1) 0.05(1) -0.012(8) 0.006(8) 0.024(8)
C62 0.023(8) 0.050(9) 0.07(1) -0.023(8) 0.006(7) 0.012(7)
C63 0.06(1) 0.07(1) 0.045(9) 0.009(8) 0.035(8) 0.000(9)
C64 0.028(8) 0.08(1) 0.047(9) 0.007(8) 0.011(7) 0.010(8)
C65 0.024(7) 0.07(1) 0.039(8) 0.029(7) 0.019(6) 0.012(7)
C70 0.015(6) 0.028(7) 0.062(9) 0.020(6) -0.001(6) 0.001(5)
C71 0.06(1) 0.039(8) 0.039(8) 0.019(7) -0.005(7) 0.011(7)
C72 0.06(1) 0.05(1) 0.06(1) 0.007(8) -0.008(9) 0.017(8)
C73 0.05(1) 0.025(7) 0.08(1) 0.010(7) -0.032(9) -0.004(7)
C74 0.047(9) 0.051(9) 0.032(7) 0.026(7) -0.016(7) -0.010(7)
C75 0.030(8) 0.046(8) 0.042(8) 0.003(7) -0.004(6) 0.000(6)
C80 0.027(7) 0.036(7) 0.042(8) 0.021(6) 0.011(6) 0.017(6)
C81 0.07(1) 0.024(7) 0.042(8) 0.007(6) -0.002(8) 0.009(7)
C82 0.040(9) 0.042(8) 0.06(1) -0.019(7) -0.009(7) 0.014(7)
C84 0.042(8) 0.035(7) 0.027(7) 0.013(6) 0.014(6) 0.014(6)
C85 0.048(9) 0.037(7) 0.026(7) 0.006(6) -0.003(6) 0.022(6)
C152 0.08(1) 0.05(1) 0.06(1) 0.011(9) -0.00(1) 0.03(1)
C154 0.10(2) 0.11(2) 0.024(9) 0.03(1) -0.02(1) -0.01(1)
C162 0.029(9) 0.07(1) 0.08(1) 0.00(1) 0.005(9) 0.007(8)
C164 0.04(1) 0.13(2) 0.11(2) 0.08(2) -0.00(1) 0.00(1)
C172 0.07(1) 0.04(1) 0.09(1) 0.00(1) -0.01(1) 0.027(9)
C174 0.07(1) 0.15(2) 0.07(1) 0.07(1) -0.04(1) -0.07(1)
C182 0.027(9) 0.08(1) 0.13(2) 0.00(1) 0.01(1) 0.005(9)
C184 0.10(2) 0.06(1) 0.05(1) 0.019(9) 0.01(1) 0.00(1)
B1 0.032(8) 0.029(8) 0.043(9) 0.017(7) 0.005(7) 0.010(6)

loop_
_atom_site_label
_atom_site_fract_x
_atom_site_fract_y
_atom_site_fract_z
_atom_site_U_iso_or_equiv
_atom_site_occupancy
_atom_site_thermal_displace_type
RE1 1.01463(4) 0.19707(3) -0.37600(3) 0.0368 1.0000 Uani
RE2 0.90058(5) 0.14577(4) -0.13215(4) 0.0576 1.0000 Uani
P1 0.8753(3) 0.2389(2) -0.4457(2) 0.0412 1.0000 Uani
P2 1.1678(3) 0.1993(2) -0.3014(2) 0.0339 1.0000 Uani
P3 0.9226(4) 0.2661(3) -0.0371(3) 0.0723 1.0000 Uani
P4 0.7901(4) 0.0256(3) -0.1746(3) 0.0705 1.0000 Uani
O1 1.1254(9) 0.2435(9) -0.5019(7) 0.0797 1.0000 Uani
O2 0.9774(9) 0.0236(7) -0.4241(7) 0.0681 1.0000 Uani
O3 0.9362(7) 0.2224(6) -0.2750(5) 0.0482 1.0000 Uani
O5 1.043(1) 0.0547(8) -0.0632(7) 0.0781 1.0000 Uani
N1 1.0819(9) 0.2310(9) -0.4505(8) 0.0590 1.0000 Uani
N2 0.9820(9) 0.0911(7) -0.3924(7) 0.0478 1.0000 Uani
N3 0.9214(9) 0.1899(8) -0.2169(7) 0.0539 1.0000 Uani
N5 0.981(1) 0.0912(9) -0.0861(8) 0.0648 1.0000 Uani
C11 0.880(1) 0.2197(9) -0.5489(8) 0.0537 1.0000 Uani
C12 0.911(1) 0.138(1) -0.5780(9) 0.0606 1.0000 Uani
C13 0.796(2) 0.238(1) -0.5982(9) 0.0729 1.0000 Uani
C14 0.878(2) 0.351(1) -0.433(2) 0.025(8) 0.57(9) Uiso
C114 0.852(5) 0.343(2) -0.414(3) 0.04(1) 0.43(9) Uiso
C15 0.864(2) 0.377(1) -0.344(1) 0.0811 1.0000 Uani
C16 0.967(3) 0.393(2) -0.463(3) 0.06(1) 0.57(9) Uiso
C116 0.948(3) 0.396(2) -0.440(3) 0.04(1) 0.43(9) Uiso
C17 0.759(1) 0.194(1) -0.422(1) 0.0695 1.0000 Uani
C18 0.672(1) 0.235(1) -0.438(2) 0.1031 1.0000 Uani
C19 0.743(1) 0.105(1) -0.452(1) 0.0746 1.0000 Uani
C21 1.217(1) 0.3033(8) -0.2650(9) 0.0458 1.0000 Uani
C22 1.252(1) 0.3538(9) -0.328(1) 0.0544 1.0000 Uani
C23 1.148(1) 0.346(1) -0.216(1) 0.0675 1.0000 Uani
C24 1.256(1) 0.1589(9) -0.3650(9) 0.0465 1.0000 Uani
C25 1.353(1) 0.156(1) -0.324(1) 0.0649 1.0000 Uani
C26 1.219(1) 0.079(1) -0.4135(9) 0.0576 1.0000 Uani
C27 1.163(1) 0.1464(9) -0.2155(7) 0.0439 1.0000 Uani
C28 1.248(1) 0.167(1) -0.1550(9) 0.0672 1.0000 Uani
C29 1.143(1) 0.0571(9) -0.2396(9) 0.0514 1.0000 Uani
C31 1.046(2) 0.313(1) -0.022(1) 0.0832 1.0000 Uani
C32 1.061(2) 0.393(2) 0.035(1) 0.1080 1.0000 Uani
C33 1.120(2) 0.260(2) 0.002(2) 0.1131 1.0000 Uani
C34 0.854(2) 0.349(1) -0.067(2) 0.1101 1.0000 Uani
C35 0.931(4) 0.399(3) -0.129(2) 0.07(2) 0.50(9) Uiso
C135 0.878(6) 0.376(4) -0.128(3) 0.10(2) 0.50(9) Uiso
C36 0.754(2) 0.316(2) -0.089(3) 0.2394 1.0000 Uani
C37 0.888(2) 0.252(2) 0.059(1) 0.1305 1.0000 Uani
C38 0.926(2) 0.184(2) 0.090(1) 0.1276 1.0000 Uani
C39 0.793(3) 0.271(3) 0.078(3) 0.2646 1.0000 Uani
C41 0.782(2) -0.038(1) -0.094(2) 0.1191 1.0000 Uani
C42 0.738(2) -0.123(2) -0.115(2) 0.1744 1.0000 Uani
C43 0.737(3) 0.001(2) -0.026(2) 0.1758 1.0000 Uani
C44 0.673(2) 0.045(1) -0.205(2) 0.1150 1.0000 Uani
C45 0.668(2) 0.111(2) -0.248(2) 0.1155 1.0000 Uani
C46 0.609(3) -0.034(3) -0.236(2) 0.11(2) 0.57(4) Uiso
C146 0.600(5) 0.075(4) -0.142(4) 0.13(3) 0.43(4) Uiso
C47 0.832(2) -0.039(3) -0.255(2) 0.2140 1.0000 Uani
C48 0.918(2) -0.072(2) -0.232(2) 0.10(1) 0.83(5) Uiso
C148 0.898(5) -0.065(4) -0.285(4) 0.02(2) 0.17(5) Uiso
C49 0.804(6) -0.037(3) -0.326(2) 0.3390 1.0000 Uani
F51 0.753(1) 0.1093(8) 0.214(1) 0.1365 1.0000 Uani
F52 0.644(1) 0.0760(8) 0.2655(8) 0.1343 1.0000 Uani
F53 0.645(1) 0.0165(6) 0.1596(8) 0.1366 1.0000 Uani
F54 0.451(1) 0.1106(6) -0.0399(5) 0.1021 1.0000 Uani
F55 0.522(1) 0.2224(8) -0.0573(6) 0.1357 1.0000 Uani
F56 0.392(1) 0.2190(9) -0.0158(8) 0.1274 1.0000 Uani
F61 0.1757(8) 0.4090(7) 0.270(1) 0.1259 1.0000 Uani
F62 0.1621(9) 0.300(1) 0.2020(8) 0.1496 1.0000 Uani
F63 0.1194(9) 0.307(1) 0.311(1) 0.1504 1.0000 Uani
F64 0.328(1) 0.172(1) 0.464(1) 0.1822 1.0000 Uani
F65 0.430(1) 0.266(1) 0.5142(8) 0.1483 1.0000 Uani
F66 0.465(1) 0.1701(9) 0.4425(8) 0.1231 1.0000 Uani
F71 0.4849(9) 0.6726(7) 0.3177(7) 0.0986 1.0000 Uani
F72 0.3575(8) 0.6269(6) 0.2504(9) 0.1103 1.0000 Uani
F73 0.454(1) 0.7151(6) 0.2121(7) 0.1010 1.0000 Uani
F74 0.623(1) 0.492(1) -0.0133(8) 0.1889 1.0000 Uani
F75 0.734(1) 0.539(2) 0.0527(8) 0.2701 1.0000 Uani
F76 0.648(2) 0.607(1) 0.018(2) 0.2792 1.0000 Uani
F81 0.9168(8) 0.3458(9) 0.263(1) 0.1440 1.0000 Uani
F82 0.932(1) 0.469(1) 0.256(1) 0.1993 1.0000 Uani
F83 0.9772(9) 0.423(1) 0.353(1) 0.1432 1.0000 Uani
F84 0.788(1) 0.5467(9) 0.5364(7) 0.1360 1.0000 Uani
F85 0.672(1) 0.4655(8) 0.5471(6) 0.1169 1.0000 Uani
F86 0.648(1) 0.5672(8) 0.5000(7) 0.1413 1.0000 Uani
C50 0.5623(8) 0.2859(7) 0.1881(6) 0.0262 1.0000 Uani
C51 0.6086(9) 0.2229(8) 0.2125(7) 0.0309 1.0000 Uani
C52 0.6085(9) 0.1499(7) 0.1681(8) 0.0339 1.0000 Uani
C53 0.566(1) 0.1362(8) 0.0950(8) 0.0469 1.0000 Uani
C54 0.520(1) 0.1975(8) 0.0668(7) 0.0386 1.0000 Uani
C55 0.5159(9) 0.2698(8) 0.1144(7) 0.0315 1.0000 Uani
C60 0.4556(9) 0.3400(8) 0.2884(8) 0.0373 1.0000 Uani
C61 0.363(1) 0.3502(9) 0.2642(9) 0.0539 1.0000 Uani
C62 0.284(1) 0.3202(9) 0.2994(9) 0.0487 1.0000 Uani
C63 0.295(1) 0.278(1) 0.3628(9) 0.0575 1.0000 Uani
C64 0.387(1) 0.265(1) 0.3845(9) 0.0519 1.0000 Uani
C65 0.4639(9) 0.2970(9) 0.3500(8) 0.0421 1.0000 Uani
C70 0.5388(8) 0.4477(7) 0.2037(8) 0.0341 1.0000 Uani
C71 0.497(1) 0.5114(8) 0.2351(8) 0.0446 1.0000 Uani
C72 0.499(1) 0.583(1) 0.206(1) 0.0562 1.0000 Uani
C73 0.547(1) 0.5948(8) 0.144(1) 0.0538 1.0000 Uani
C74 0.596(1) 0.5325(9) 0.1092(8) 0.0436 1.0000 Uani
C75 0.5901(9) 0.4602(8) 0.1394(8) 0.0403 1.0000 Uani
C80 0.6411(9) 0.3966(8) 0.3068(7) 0.0325 1.0000 Uani
C81 0.731(1) 0.3916(8) 0.2826(8) 0.0468 1.0000 Uani
C82 0.813(1) 0.4240(9) 0.3269(9) 0.0492 1.0000 Uani
C83 0.801(1) 0.4647(8) 0.3998(8) 0.041(3) 1.0000 Uiso
C84 0.717(1) 0.4675(8) 0.4240(7) 0.0328 1.0000 Uani
C85 0.636(1) 0.4360(8) 0.3800(7) 0.0359 1.0000 Uani
C152 0.663(1) 0.087(1) 0.196(1) 0.0629 1.0000 Uani
C154 0.473(2) 0.183(1) -0.0121(9) 0.0788 1.0000 Uani
C162 0.188(1) 0.336(1) 0.266(1) 0.0603 1.0000 Uani
C164 0.398(1) 0.222(2) 0.452(1) 0.0874 1.0000 Uani
C172 0.448(1) 0.6500(9) 0.245(1) 0.0656 1.0000 Uani
C174 0.648(2) 0.537(2) 0.044(1) 0.0983 1.0000 Uani
C182 0.908(1) 0.417(1) 0.297(1) 0.0771 1.0000 Uani
C184 0.709(2) 0.514(1) 0.499(1) 0.0705 1.0000 Uani
B1 0.547(1) 0.3655(9) 0.2446(9) 0.0329 1.0000 Uani
H1 0.7963 0.1573 -0.0934 0.0741 1.0000 Uiso
H2 0.9271 0.2552 -0.5686 0.0671 1.0000 Uiso
H3 0.9121 0.1325 -0.6323 0.0769 1.0000 Uiso
H4 0.9735 0.1340 -0.5555 0.0769 1.0000 Uiso
H5 0.8675 0.0957 -0.5644 0.0769 1.0000 Uiso
H6 0.8068 0.2253 -0.6509 0.0845 1.0000 Uiso
H7 0.7878 0.2936 -0.5873 0.0845 1.0000 Uiso
H8 0.7401 0.2053 -0.5875 0.0845 1.0000 Uiso
H9 0.833(2) 0.377(1) -0.461(2) 0.0358 0.57(9) Uiso
H10 0.8645 0.4340 -0.3345 0.1006 1.0000 Uiso
H11 0.9144 0.3602 -0.3136 0.1006 1.0000 Uiso
H12 0.8044 0.3509 -0.3322 0.1006 1.0000 Uiso
H13 0.965(3) 0.451(2) -0.455(3) 0.0715 0.57(9) Uiso
H14 0.969(3) 0.376(2) -0.516(3) 0.0715 0.57(9) Uiso
H15 1.023(3) 0.381(2) -0.436(3) 0.0715 0.57(9) Uiso
H16 0.786(5) 0.352(2) -0.419(3) 0.0526 0.43(9) Uiso
H17 0.945(3) 0.452(2) -0.426(3) 0.0425 0.43(9) Uiso
H18 0.951(3) 0.385(2) -0.494(3) 0.0425 0.43(9) Uiso
H19 1.003(3) 0.381(2) -0.414(3) 0.0425 0.43(9) Uiso
H20 0.7479 0.1965 -0.3688 0.0783 1.0000 Uiso
H21 0.6177 0.2051 -0.4225 0.1110 1.0000 Uiso
H22 0.6638 0.2385 -0.4916 0.1110 1.0000 Uiso
H23 0.6804 0.2886 -0.4104 0.1110 1.0000 Uiso
H24 0.6822 0.0825 -0.4398 0.0905 1.0000 Uiso
H25 0.7447 0.0985 -0.5068 0.0905 1.0000 Uiso
H26 0.7916 0.0781 -0.4303 0.0905 1.0000 Uiso
H27 1.2739 0.3108 -0.2312 0.0550 1.0000 Uiso
H28 1.2766 0.4072 -0.3055 0.0666 1.0000 Uiso
H29 1.3002 0.3285 -0.3538 0.0666 1.0000 Uiso
H30 1.1993 0.3566 -0.3644 0.0666 1.0000 Uiso
H31 1.1753 0.3997 -0.1972 0.0812 1.0000 Uiso
H32 1.1363 0.3168 -0.1733 0.0812 1.0000 Uiso
H33 1.0898 0.3466 -0.2455 0.0812 1.0000 Uiso
H34 1.2773 0.1889 -0.4045 0.0629 1.0000 Uiso
H35 1.3948 0.1349 -0.3603 0.0885 1.0000 Uiso
H36 1.3793 0.2095 -0.3023 0.0885 1.0000 Uiso
H37 1.3472 0.1222 -0.2850 0.0885 1.0000 Uiso
H38 1.2669 0.0612 -0.4448 0.0755 1.0000 Uiso
H39 1.1641 0.0861 -0.4453 0.0755 1.0000 Uiso
H40 1.2019 0.0393 -0.3809 0.0755 1.0000 Uiso
H41 1.1141 0.1571 -0.1819 0.0552 1.0000 Uiso
H42 1.2375 0.1367 -0.1136 0.0856 1.0000 Uiso
H43 1.3044 0.1542 -0.1775 0.0856 1.0000 Uiso
H44 1.2539 0.2237 -0.1364 0.0856 1.0000 Uiso
H45 1.1407 0.0300 -0.1952 0.0711 1.0000 Uiso
H46 1.1932 0.0394 -0.2689 0.0711 1.0000 Uiso
H47 1.0841 0.0450 -0.2699 0.0711 1.0000 Uiso
H48 1.0709 0.3266 -0.0684 0.0971 1.0000 Uiso
H49 1.1263 0.4147 0.0407 0.1347 1.0000 Uiso
H50 1.0234 0.4319 0.0166 0.1347 1.0000 Uiso
H51 1.0411 0.3824 0.0841 0.1347 1.0000 Uiso
H52 1.1811 0.2900 0.0083 0.1418 1.0000 Uiso
H53 1.1189 0.2141 -0.0362 0.1418 1.0000 Uiso
H54 1.1047 0.2417 0.0495 0.1418 1.0000 Uiso
H55 0.8277 0.3890 -0.0336 0.1328 1.0000 Uiso
H56 0.900(4) 0.443(3) -0.146(2) 0.1040 0.50(9) Uiso
H57 0.991(4) 0.420(3) -0.102(2) 0.1040 0.50(9) Uiso
H58 0.941(4) 0.362(3) -0.172(2) 0.1040 0.50(9) Uiso
H59 0.7190 0.3581 -0.1041 0.2583 1.0000 Uiso
H60 0.7512 0.2738 -0.1310 0.2583 1.0000 Uiso
H61 0.7264 0.2951 -0.0467 0.2583 1.0000 Uiso
H62 0.840(6) 0.419(4) -0.137(3) 0.1085 0.50(9) Uiso
H63 0.944(6) 0.396(4) -0.127(3) 0.1085 0.50(9) Uiso
H64 0.862(6) 0.332(4) -0.167(3) 0.1085 0.50(9) Uiso
H65 0.9088 0.2861 0.1063 0.1288 1.0000 Uiso
H66 0.9059 0.1803 0.1397 0.1338 1.0000 Uiso
H67 0.9944 0.1926 0.0929 0.1338 1.0000 Uiso
H68 0.9044 0.1352 0.0569 0.1338 1.0000 Uiso
H69 0.7841 0.2613 0.1296 0.3736 1.0000 Uiso
H70 0.7883 0.3266 0.0741 0.3736 1.0000 Uiso
H71 0.7463 0.2377 0.0440 0.3736 1.0000 Uiso
H72 0.8394 -0.0508 -0.0695 0.1293 1.0000 Uiso
H73 0.7375 -0.1496 -0.0699 0.2063 1.0000 Uiso
H74 0.7746 -0.1505 -0.1511 0.2063 1.0000 Uiso
H75 0.6746 -0.1239 -0.1364 0.2063 1.0000 Uiso
H76 0.7345 -0.0338 0.0124 0.1992 1.0000 Uiso
H77 0.7735 0.0513 -0.0064 0.1992 1.0000 Uiso
H78 0.6736 0.0107 -0.0419 0.1992 1.0000 Uiso
H79 0.634(2) 0.072(1) -0.170(2) 0.1326 0.57(4) Uiso
H80 0.6025 0.1165 -0.2617 0.1354 1.0000 Uiso
H81 0.6994 0.1004 -0.2939 0.1354 1.0000 Uiso
H82 0.6975 0.1596 -0.2187 0.1354 1.0000 Uiso
H83 0.547(3) -0.023(3) -0.252(2) 0.1407 0.57(4) Uiso
H84 0.636(3) -0.062(3) -0.278(2) 0.1407 0.57(4) Uiso
H85 0.604(3) -0.068(3) -0.196(2) 0.1407 0.57(4) Uiso
H86 0.648(2) -0.003(1) -0.237(2) 0.1326 0.43(4) Uiso
H87 0.541(5) 0.083(4) -0.168(4) 0.1679 0.43(4) Uiso
H88 0.627(5) 0.125(4) -0.112(4) 0.1679 0.43(4) Uiso
H89 0.589(5) 0.035(4) -0.109(4) 0.1679 0.43(4) Uiso
H90 0.8107 -0.0810 -0.2961 0.2344 1.0000 Uiso
H91 0.938(2) -0.105(2) -0.274(2) 0.1259 0.83(5) Uiso
H92 0.967(2) -0.028(2) -0.214(2) 0.1259 0.83(5) Uiso
H93 0.907(2) -0.104(2) -0.191(2) 0.1259 0.83(5) Uiso
H94 0.8337 -0.0745 -0.3583 0.3776 1.0000 Uiso
H95 0.8202 0.0166 -0.3387 0.3776 1.0000 Uiso
H96 0.7362 -0.0499 -0.3335 0.3776 1.0000 Uiso
H97 0.876(5) -0.100(4) -0.331(4) 0.0351 0.17(5) Uiso
H98 0.942(5) -0.022(4) -0.296(4) 0.0351 0.17(5) Uiso
H99 0.929(5) -0.096(4) -0.250(4) 0.0351 0.17(5) Uiso
H151 0.6417 0.2312 0.2622 0.0400 1.0000 Uiso
H153 0.5682 0.0857 0.0638 0.0562 1.0000 Uiso
H155 0.4802 0.3096 0.0961 0.0404 1.0000 Uiso
H161 0.3532 0.3789 0.2215 0.0695 1.0000 Uiso
H163 0.2419 0.2596 0.3892 0.0749 1.0000 Uiso
H165 0.5261 0.2889 0.3695 0.0531 1.0000 Uiso
H171 0.4647 0.5060 0.2802 0.0583 1.0000 Uiso
H173 0.5478 0.6449 0.1230 0.0609 1.0000 Uiso
H175 0.6218 0.4172 0.1160 0.0505 1.0000 Uiso
H181 0.7365 0.3642 0.2327 0.0550 1.0000 Uiso
H183 0.8552 0.4906 0.4318 0.0539 1.0000 Uiso
H185 0.5752 0.4410 0.3996 0.0466 1.0000 Uiso

loop_
_atom_type_symbol
_atom_type_scat_dispersion_real
_atom_type_scat_dispersion_imag
_atom_type_scat_Cromer_Mann_a1
_atom_type_scat_Cromer_Mann_b1
_atom_type_scat_Cromer_Mann_a2
_atom_type_scat_Cromer_Mann_b2
_atom_type_scat_Cromer_Mann_a3
_atom_type_scat_Cromer_Mann_b3
_atom_type_scat_Cromer_Mann_a4
_atom_type_scat_Cromer_Mann_b4
_atom_type_scat_Cromer_Mann_c
_atom_type_scat_source
'C   ' 0.0020 0.0020 2.3100 20.8439 1.0200 10.2075 1.5886 0.5687 0.8650 51.6512 0.2156 International_Tables_Vol_IV_Table_2.2B
'H   ' 0.0000 0.0000 0.4930 10.5109 0.3229 26.1257 0.1402 3.1424 0.0408 57.7997 0.0030 International_Tables_Vol_IV_Table_2.2B
'B   ' 0.0000 0.0010 2.0545 23.2185 1.3326 1.0210 1.0979 60.3498 0.7068 0.1403 -0.1932 International_Tables_Vol_IV_Table_2.2B
'F   ' 0.0140 0.0100 3.5392 10.2825 2.6412 4.2944 1.5170 0.2615 1.0243 26.1476 0.2776 International_Tables_Vol_IV_Table_2.2B
'N   ' 0.0040 0.0030 12.2126 0.0057 3.1322 9.8933 2.0125 28.9975 1.1663 0.5826 -11.5290 International_Tables_Vol_IV_Table_2.2B
'O   ' 0.0080 0.0060 3.0485 13.2771 2.2868 5.7011 1.5463 0.3239 0.8670 32.9089 0.2508 International_Tables_Vol_IV_Table_2.2B
'P   ' 0.0900 0.0950 6.4345 1.9067 4.1791 27.1570 1.7800 0.5260 1.4908 68.1645 1.1149 International_Tables_Vol_IV_Table_2.2B
'Re  ' -1.5980 7.2320 28.7621 1.6719 15.7189 9.0923 14.5564 0.3505 5.4417 52.0861 10.4720 International_Tables_Vol_IV_Table_2.2B

loop_
_geom_angle_atom_site_label_1
_geom_angle_atom_site_label_2
_geom_angle_atom_site_label_3
_geom_angle
_geom_angle_publ_flag
P1 RE1 P2 162.8(1) yes
P1 RE1 O3 84.5(3) yes
P2 RE1 O3 94.0(3) yes
P1 RE1 N1 86.2(4) yes
P2 RE1 N1 86.9(4) yes
O3 RE1 N1 150.7(5) yes
P1 RE1 N2 98.4(4) yes
P2 RE1 N2 98.8(4) yes
O3 RE1 N2 97.4(5) yes
N1 RE1 N2 111.4(6) yes
P3 RE2 P4 141.3(2) yes
P3 RE2 N3 100.6(4) yes
P4 RE2 N3 104.7(4) yes
P3 RE2 N5 96.7(5) yes
P4 RE2 N5 92.6(5) yes
N3 RE2 N5 124.6(6) yes
P3 RE2 H1 71.2(1) no
P4 RE2 H1 71.2(1) no
N3 RE2 H1 117.7(4) no
N5 RE2 H1 117.7(5) no
RE1 P1 C11 112.0(5) yes
RE1 P1 C14 111.4(8) yes
C11 P1 C14 99.8(12) yes
RE1 P1 C114 114.2(13) yes
C11 P1 C114 111.9(19) yes
C14 P1 C114 16.5(16) yes
RE1 P1 C17 115.4(6) yes
C11 P1 C17 108.5(8) yes
C14 P1 C17 108.6(13) yes
C114 P1 C17 93.5(24) yes
RE1 P2 C21 110.6(4) yes
RE1 P2 C24 109.7(5) yes
C21 P2 C24 105.4(7) yes
RE1 P2 C27 115.1(5) yes
C21 P2 C27 104.9(7) yes
C24 P2 C27 110.6(7) yes
RE2 P3 C31 113.0(6) yes
RE2 P3 C34 112.5(7) yes
C31 P3 C34 104.0(12) yes
RE2 P3 C37 116.2(10) yes
C31 P3 C37 104.8(11) yes
C34 P3 C37 105.3(14) yes
RE2 P4 C41 108.7(9) yes
RE2 P4 C44 114.4(8) yes
C41 P4 C44 108.7(11) yes
RE2 P4 C47 112.1(12) yes
C41 P4 C47 106.0(21) yes
C44 P4 C47 106.6(16) yes
RE1 O3 N3 135.9(9) yes
RE1 N1 O1 171.9(14) yes
RE1 N2 O2 157.6(12) yes
RE2 N3 O3 178.5(11) yes
RE2 N5 O5 170.7(13) yes
P1 C11 C12 114.7(10) yes
P1 C11 C13 117.1(12) yes
C12 C11 C13 111.0(13) yes
P1 C11 H2 114.3(11) no
C12 C11 H2 100.6(14) no
C13 C11 H2 96.6(13) no
C11 C12 H3 109.5(15) no
C11 C12 H4 109.5(14) no
H3 C12 H4 109.5(17) no
C11 C12 H5 109.5(15) no
H3 C12 H5 109.5(16) no
H4 C12 H5 109.5(17) no
C11 C13 H6 109.5(19) no
C11 C13 H7 109.5(15) no
H6 C13 H7 109.5(16) no
C11 C13 H8 109.5(14) no
H6 C13 H8 109.5(17) no
H7 C13 H8 109.5(21) no
P1 C14 C114 80.2(58) yes
P1 C14 C15 105.7(20) yes
C114 C14 C15 44.2(56) yes
P1 C14 C16 112.5(19) yes
C114 C14 C16 159.5(66) yes
C15 C14 C16 115.3(25) yes
P1 C14 C116 122.9(25) yes
C114 C14 C116 143.8(68) yes
C15 C14 C116 99.9(29) yes
C16 C14 C116 15.8(24) yes
P1 C14 H9 121.5(7) no
C114 C14 H9 90.0(59) no
C15 C14 H9 105.9(10) no
C16 C14 H9 96.1(15) no
C116 C14 H9 98.1(21) no
P1 C114 C14 83.3(62) yes
P1 C114 C15 123.6(30) yes
C14 C114 C15 118.9(77) yes
P1 C114 C116 101.0(31) yes
C14 C114 C116 25.3(49) yes
C15 C114 C116 93.9(40) yes
P1 C114 H9 113.7(37) no
C14 C114 H9 60.9(48) no
C15 C114 H9 122.4(40) no
C116 C114 H9 69.4(29) no
P1 C114 H16 114.8(19) no
C14 C114 H16 125.9(59) no
C15 C114 H16 93.6(29) no
C116 C114 H16 130.3(18) no
H9 C114 H16 65.3(30) no
C14 C15 C114 16.8(28) yes
C14 C15 H10 109.5(19) no
C114 C15 H10 117.9(27) no
C14 C15 H11 109.5(18) no
C114 C15 H11 116.3(28) no
H10 C15 H11 109.5(19) no
C14 C15 H12 109.5(20) no
C114 C15 H12 92.7(36) no
H10 C15 H12 109.5(19) no
H11 C15 H12 109.5(20) no
C14 C16 C116 40.4(64) yes
C14 C16 H13 108.9(17) no
C116 C16 H13 79.5(72) no
C14 C16 H14 109.6(17) no
C116 C16 H14 147.8(71) no
H13 C16 H14 109.48 no
C14 C16 H15 109.9(15) no
C116 C16 H15 95.4(71) no
H13 C16 H15 109.48 no
H14 C16 H15 109.48 no
C14 C16 H17 83.6(28) no
C116 C16 H17 50.0(56) no
H13 C16 H17 29.6(26) no
H14 C16 H17 134.7(27) no
H15 C16 H17 105.6(30) no
C14 C16 H18 90.8(60) no
C116 C16 H18 124.6(115) no
H13 C16 H18 102.8(64) no
H14 C16 H18 24.4(55) no
H15 C16 H18 132.4(59) no
C14 C16 H19 85.6(32) no
C116 C16 H19 66.8(61) no
H13 C16 H19 105.1(35) no
H14 C16 H19 134.4(31) no
H15 C16 H19 28.7(28) no
H17 C16 H18 119.3(82) no
H17 C16 H19 88.4(39) no
H18 C16 H19 151.5(95) no
C14 C116 C114 10.9(21) yes
C14 C116 C16 123.8(82) yes
C114 C116 C16 134.6(81) yes
C14 C116 H13 139.0(50) no
C114 C116 H13 137.1(45) no
C16 C116 H13 70.5(64) no
C14 C116 H15 126.1(46) no
C114 C116 H15 127.7(41) no
C16 C116 H15 57.9(59) no
H13 C116 H15 94.6(46) no
C14 C116 H17 117.0(22) no
C114 C116 H17 109.7(19) no
C16 C116 H17 106.0(72) no
H13 C116 H17 35.6(29) no
H15 C116 H17 111.7(32) no
C14 C116 H18 99.4(22) no
C114 C116 H18 109.9(19) no
C16 C116 H18 29.5(71) no
H13 C116 H18 77.1(30) no
H15 C116 H18 84.8(26) no
C14 C116 H19 111.5(21) no
C114 C116 H19 108.8(18) no
C16 C116 H19 84.0(71) no
H13 C116 H19 108.0(36) no
H15 C116 H19 26.2(26) no
H17 C116 H18 109.47 no
H17 C116 H19 109.47 no
H18 C116 H19 109.48 no
P1 C17 C18 119.3(15) yes
P1 C17 C19 110.1(13) yes
C18 C17 C19 111.6(15) yes
P1 C17 H20 117.4(13) no
C18 C17 H20 91.8(17) no
C19 C17 H20 104.8(17) no
C17 C18 H21 109.5(21) no
C17 C18 H22 109.5(20) no
H21 C18 H22 109.5(21) no
C17 C18 H23 109.5(18) no
H21 C18 H23 109.5(24) no
H22 C18 H23 109.5(24) no
C17 C19 H24 109.5(17) no
C17 C19 H25 109.5(18) no
H24 C19 H25 109.5(18) no
C17 C19 H26 109.5(16) no
H24 C19 H26 109.5(19) no
H25 C19 H26 109.5(19) no
P2 C21 C22 113.9(10) yes
P2 C21 C23 110.8(11) yes
C22 C21 C23 112.2(12) yes
P2 C21 H27 117.4(10) no
C22 C21 H27 99.9(13) no
C23 C21 H27 101.8(13) no
C21 C22 H28 109.5(15) no
C21 C22 H29 109.5(13) no
H28 C22 H29 109.5(15) no
C21 C22 H30 109.5(13) no
H28 C22 H30 109.5(14) no
H29 C22 H30 109.5(17) no
C21 C23 H31 109.5(17) no
C21 C23 H32 109.5(15) no
H31 C23 H32 109.5(16) no
C21 C23 H33 109.5(14) no
H31 C23 H33 109.5(17) no
H32 C23 H33 109.5(19) no
P2 C24 C25 114.1(11) yes
P2 C24 C26 113.1(10) yes
C25 C24 C26 112.2(12) yes
P2 C24 H34 118.9(11) no
C25 C24 H34 97.5(13) no
C26 C24 H34 99.3(14) no
C24 C25 H35 109.5(16) no
C24 C25 H36 109.5(15) no
H35 C25 H36 109.5(17) no
C24 C25 H37 109.5(16) no
H35 C25 H37 109.5(17) no
H36 C25 H37 109.5(18) no
C24 C26 H38 109.5(15) no
C24 C26 H39 109.5(14) no
H38 C26 H39 109.5(16) no
C24 C26 H40 109.5(14) no
H38 C26 H40 109.5(16) no
H39 C26 H40 109.5(16) no
P2 C27 C28 116.6(11) yes
P2 C27 C29 109.6(10) yes
C28 C27 C29 111.1(12) yes
P2 C27 H41 118.2(11) no
C28 C27 H41 97.0(12) no
C29 C27 H41 103.2(13) no
C27 C28 H42 109.5(15) no
C27 C28 H43 109.5(15) no
H42 C28 H43 109.5(17) no
C27 C28 H44 109.5(15) no
H42 C28 H44 109.5(17) no
H43 C28 H44 109.5(18) no
C27 C29 H45 109.5(15) no
C27 C29 H46 109.5(13) no
H45 C29 H46 109.5(14) no
C27 C29 H47 109.5(13) no
H45 C29 H47 109.5(14) no
H46 C29 H47 109.5(16) no
P3 C31 C32 113.6(16) yes
P3 C31 C33 116.4(16) yes
C32 C31 C33 107.6(19) yes
P3 C31 H48 112.5(17) no
C32 C31 H48 105.9(18) no
C33 C31 H48 99.5(21) no
C31 C32 H49 109.5(22) no
C31 C32 H50 109.5(21) no
H49 C32 H50 109.5(24) no
C31 C32 H51 109.5(21) no
H49 C32 H51 109.5(24) no
H50 C32 H51 109.5(26) no
C31 C33 H52 109.5(25) no
C31 C33 H53 109.5(23) no
H52 C33 H53 109.5(26) no
C31 C33 H54 109.5(24) no
H52 C33 H54 109.5(26) no
H53 C33 H54 109.5(27) no
P3 C34 C135 115.4(33) yes
P3 C34 C36 109.3(20) yes
C135 C34 C36 101.1(46) yes
P3 C34 H55 126.9(23) no
C135 C34 H55 111.2(36) no
C36 C34 H55 84.6(22) no
C135 C35 H56 86.2(56) no
C135 C35 H57 148.1(57) no
H56 C35 H57 109.48 no
C135 C35 H58 89.8(58) no
H56 C35 H58 109.48 no
H57 C35 H58 109.48 no
C135 C35 H63 134.3(247) no
H56 C35 H63 138.8(200) no
H57 C35 H63 42.3(227) no
H58 C35 H63 70.2(236) no
C34 C135 C35 119.4(80) yes
C34 C135 H56 135.8(61) no
C35 C135 H56 52.0(39) no
C34 C135 H58 133.0(58) no
C35 C135 H58 49.9(40) no
H56 C135 H58 78.8(39) no
C34 C135 H62 108.7(30) no
C35 C135 H62 100.9(56) no
H56 C135 H62 49.5(33) no
H58 C135 H62 118.2(36) no
C34 C135 H63 115.1(41) no
C35 C135 H63 8.5(56) no
H56 C135 H63 60.5(33) no
H58 C135 H63 46.3(34) no
H62 C135 H63 109.47 no
C34 C135 H64 104.5(33) no
C35 C135 H64 113.6(58) no
H56 C135 H64 118.6(39) no
H58 C135 H64 63.7(33) no
H62 C135 H64 109.48 no
H63 C135 H64 109.48 no
C34 C36 H59 109.5(33) no
C34 C36 H60 109.5(34) no
H59 C36 H60 109.5(37) no
C34 C36 H61 109.5(29) no
H59 C36 H61 109.5(40) no
H60 C36 H61 109.5(38) no
P3 C37 C38 113.8(19) yes
P3 C37 C39 117.5(28) yes
C38 C37 C39 119.1(28) yes
P3 C37 H65 127.1(25) no
C38 C37 H65 90.2(26) no
C39 C37 H65 84.0(28) no
C37 C38 H66 109.5(31) no
C37 C38 H67 109.5(27) no
H66 C38 H67 109.5(24) no
C37 C38 H68 109.5(24) no
H66 C38 H68 109.5(26) no
H67 C38 H68 109.5(33) no
C37 C39 H69 109.5(40) no
C37 C39 H70 109.5(38) no
H69 C39 H70 109.5(38) no
C37 C39 H71 109.5(29) no
H69 C39 H71 109.5(44) no
H70 C39 H71 109.5(48) no
P4 C41 C42 116.4(27) yes
P4 C41 C43 113.4(18) yes
C42 C41 C43 109.9(22) yes
P4 C41 H72 118.4(19) no
C42 C41 H72 95.8(22) no
C43 C41 H72 100.8(36) no
C41 C42 H73 109.5(36) no
C41 C42 H74 109.5(24) no
H73 C42 H74 109.5(30) no
C41 C42 H75 109.5(25) no
H73 C42 H75 109.5(24) no
H74 C42 H75 109.5(42) no
C41 C43 H76 109.5(40) no
C41 C43 H77 109.5(31) no
H76 C43 H77 109.5(28) no
C41 C43 H78 109.5(25) no
H76 C43 H78 109.5(33) no
H77 C43 H78 109.5(43) no
P4 C44 C45 115.9(17) yes
P4 C44 C46 110.9(22) yes
C45 C44 C46 116.8(27) yes
P4 C44 C146 120.7(29) yes
C45 C44 C146 96.3(30) yes
C46 C44 C146 94.1(31) yes
P4 C44 H79 121.1(10) no
C45 C44 H79 87.4(17) no
C46 C44 H79 102.6(20) no
C146 C44 H79 10.2(24) no
P4 C44 H86 102.8(8) no
C45 C44 H86 107.9(16) no
C46 C44 H86 19.7(20) no
C146 C44 H86 113.1(24) no
H79 C44 H86 121.03 no
C44 C45 H80 109.5(26) no
C44 C45 H81 109.5(25) no
H80 C45 H81 109.5(28) no
C44 C45 H82 109.5(26) no
H80 C45 H82 109.5(24) no
H81 C45 H82 109.5(26) no
C44 C46 H83 109.6(19) no
C44 C46 H84 109.3(20) no
H83 C46 H84 109.48 no
C44 C46 H85 109.6(20) no
H83 C46 H85 109.48 no
H84 C46 H85 109.48 no
C44 C46 H86 26.2(25) no
H83 C46 H86 116.9(40) no
H84 C46 H86 83.3(43) no
H85 C46 H86 124.0(41) no
C44 C146 H79 13.7(32) no
C44 C146 H87 109.2(25) no
H79 C146 H87 107.3(57) no
C44 C146 H88 110.1(24) no
H79 C146 H88 98.8(56) no
H87 C146 H88 109.48 no
C44 C146 H89 109.1(25) no
H79 C146 H89 121.5(56) no
H87 C146 H89 109.48 no
H88 C146 H89 109.48 no
P4 C47 C48 111.1(25) yes
P4 C47 C148 147.5(38) yes
C48 C47 C148 42.1(33) yes
P4 C47 C49 123.1(38) yes
C48 C47 C49 123.2(36) yes
C148 C47 C49 81.2(46) yes
P4 C47 H90 142.9(28) no
C48 C47 H90 96.1(31) no
C148 C47 H90 68.8(34) no
C49 C47 H90 48.6(25) no
C47 C48 C148 55.5(42) yes
C47 C48 H91 109.3(17) no
C148 C48 H91 58.2(41) no
C47 C48 H92 109.3(20) no
C148 C48 H92 106.2(44) no
H91 C48 H92 109.47 no
C47 C48 H93 109.7(25) no
C148 C48 H93 144.3(44) no
H91 C48 H93 109.48 no
H92 C48 H93 109.47 no
C47 C48 H99 117.6(73) no
C148 C48 H99 71.1(68) no
H91 C48 H99 14.8(72) no
H92 C48 H99 114.8(81) no
H93 C48 H99 94.8(74) no
C47 C148 C48 82.5(54) yes
C47 C148 C49 51.8(33) yes
C48 C148 C49 134.0(61) yes
C47 C148 H90 45.9(26) no
C48 C148 H90 109.5(61) no
C49 C148 H90 36.7(27) no
C47 C148 H91 134.5(73) no
C48 C148 H91 59.3(38) no
C49 C148 H91 152.4(67) no
H90 C148 H91 122.2(65) no
C47 C148 H97 109.8(34) no
C48 C148 H97 137.4(42) no
C49 C148 H97 68.0(28) no
H90 C148 H97 64.7(30) no
H91 C148 H97 87.1(41) no
C47 C148 H98 109.9(39) no
C48 C148 H98 103.6(44) no
C49 C148 H98 96.7(31) no
H90 C148 H98 133.2(30) no
H91 C148 H98 102.9(46) no
C47 C148 H99 108.8(43) no
C48 C148 H99 31.8(41) no
C49 C148 H99 152.4(30) no
H90 C148 H99 116.2(31) no
H91 C148 H99 28.1(41) no
H97 C148 H98 109.48 no
H97 C148 H99 109.48 no
H98 C148 H99 109.48 no
C47 C49 C148 47.1(36) yes
C47 C49 H90 47.1(26) no
C148 C49 H90 49.3(37) no
C47 C49 H94 109.5(52) no
C148 C49 H94 66.0(42) no
H90 C49 H94 75.4(30) no
C47 C49 H95 109.5(68) no
C148 C49 H95 107.9(71) no
H90 C49 H95 153.8(92) no
H94 C49 H95 109.5(43) no
C47 C49 H96 109.5(38) no
C148 C49 H96 141.3(44) no
H90 C49 H96 92.1(53) no
H94 C49 H96 109.5(68) no
H95 C49 H96 109.5(54) no
C51 C50 C55 115.5(11) yes
C51 C50 B1 122.7(10) yes
C55 C50 B1 121.0(11) yes
C50 C51 C52 122.8(11) yes
C50 C51 H151 118.6(12) no
C52 C51 H151 118.6(12) no
C51 C52 C53 121.0(12) yes
C51 C52 C152 120.0(12) yes
C53 C52 C152 118.7(13) yes
C52 C53 C54 118.9(12) yes
C52 C53 H153 120.6(15) no
C54 C53 H153 120.6(14) no
C53 C54 C55 119.4(11) yes
C53 C54 C154 119.7(15) yes
C55 C54 C154 120.8(15) yes
C50 C55 C54 122.2(11) yes
C50 C55 H155 118.9(13) no
C54 C55 H155 118.9(12) no
C61 C60 C65 115.0(13) yes
C61 C60 B1 124.4(13) yes
C65 C60 B1 120.2(10) yes
C60 C61 C62 122.8(15) yes
C60 C61 H161 118.6(16) no
C62 C61 H161 118.6(15) no
C61 C62 C63 120.9(14) yes
C61 C62 C162 116.7(16) yes
C63 C62 C162 122.4(15) yes
C62 C63 C64 115.8(13) yes
C62 C63 H163 122.1(18) no
C64 C63 H163 122.1(17) no
C63 C64 C65 122.2(14) yes
C63 C64 C164 115.9(14) yes
C65 C64 C164 121.7(14) yes
C60 C65 C64 123.1(13) yes
C60 C65 H165 118.4(12) no
C64 C65 H165 118.4(13) no
C71 C70 C75 116.0(12) yes
C71 C70 B1 123.2(12) yes
C75 C70 B1 119.9(11) yes
C70 C71 C72 123.5(15) yes
C70 C71 H171 118.2(13) no
C72 C71 H171 118.2(15) no
C71 C72 C73 120.3(15) yes
C71 C72 C172 119.2(17) yes
C73 C72 C172 120.5(15) yes
C72 C73 C74 119.7(13) yes
C72 C73 H173 120.1(18) no
C74 C73 H173 120.1(18) no
C73 C74 C75 118.0(14) yes
C73 C74 C174 124.7(16) yes
C75 C74 C174 117.2(17) yes
C70 C75 C74 122.3(13) yes
C70 C75 H175 118.8(13) no
C74 C75 H175 118.8(14) no
C81 C80 C85 116.7(13) yes
C81 C80 B1 118.8(12) yes
C85 C80 B1 124.1(11) yes
C80 C81 C82 123.3(14) yes
C80 C81 H181 118.3(15) no
C82 C81 H181 118.3(16) no
C81 C82 C83 116.0(14) yes
C81 C82 C182 120.8(15) yes
C83 C82 C182 123.2(14) yes
C82 C83 C84 121.1(13) yes
C82 C83 H183 119.4(14) no
C84 C83 H183 119.4(14) no
C83 C84 C85 122.8(13) yes
C83 C84 C184 118.1(15) yes
C85 C84 C184 118.9(14) yes
C80 C85 C84 120.0(12) yes
C80 C85 H185 120.0(13) no
C84 C85 H185 120.0(12) no
F51 C152 F52 95.1(16) yes
F51 C152 F53 114.1(17) yes
F52 C152 F53 102.6(17) yes
F51 C152 C52 115.3(15) yes
F52 C152 C52 110.5(15) yes
F53 C152 C52 116.2(15) yes
F54 C154 F55 111.3(18) yes
F54 C154 F56 106.5(18) yes
F55 C154 F56 100.4(17) yes
F54 C154 C54 115.7(15) yes
F55 C154 C54 110.6(16) yes
F56 C154 C54 111.3(17) yes
F61 C162 F62 110.7(19) yes
F61 C162 F63 102.1(16) yes
F62 C162 F63 103.3(17) yes
F61 C162 C62 114.8(15) yes
F62 C162 C62 115.5(15) yes
F63 C162 C62 108.9(16) yes
F64 C164 F65 110.3(22) yes
F64 C164 F66 99.7(21) yes
F65 C164 F66 102.5(17) yes
F64 C164 C64 116.6(17) yes
F65 C164 C64 114.8(21) yes
F66 C164 C64 110.9(19) yes
F71 C172 F72 104.6(18) yes
F71 C172 F73 106.1(14) yes
F72 C172 F73 108.2(14) yes
F71 C172 C72 110.6(13) yes
F72 C172 C72 112.7(14) yes
F73 C172 C72 114.1(18) yes
F74 C174 F75 106.0(30) yes
F74 C174 F76 100.9(22) yes
F75 C174 F76 96.2(22) yes
F74 C174 C74 119.5(17) yes
F75 C174 C74 117.3(16) yes
F76 C174 C74 113.3(25) yes
F81 C182 F82 109.8(23) yes
F81 C182 F83 99.8(17) yes
F82 C182 F83 106.4(19) yes
F81 C182 C82 113.2(16) yes
F82 C182 C82 114.1(17) yes
F83 C182 C82 112.4(19) yes
F84 C184 F85 102.9(16) yes
F84 C184 F86 109.4(17) yes
F85 C184 F86 101.1(18) yes
F84 C184 C84 116.3(17) yes
F85 C184 C84 110.5(15) yes
F86 C184 C84 114.9(15) yes
C50 B1 C60 105.3(10) yes
C50 B1 C70 115.4(11) yes
C60 B1 C70 113.0(10) yes
C50 B1 C80 112.4(10) yes
C60 B1 C80 110.5(11) yes
C70 B1 C80 100.4(10) yes
C14 H9 C114 29.1(30) no
C16 H13 C116 30.0(29) no
C16 H13 H17 98.3(61) no
C116 H13 H17 68.4(53) no
C16 H14 H18 28.6(72) no
C16 H15 C116 26.7(26) no
C16 H15 H19 84.4(72) no
C116 H15 H19 57.8(60) no
C16 H17 C116 24.0(26) no
C16 H17 H13 52.1(46) no
C116 H17 H13 75.9(61) no
C16 H18 C116 25.9(54) no
C16 H18 H14 127.0(118) no
C116 H18 H14 151.4(72) no
C16 H19 C116 29.2(28) no
C16 H19 H15 66.9(62) no
C116 H19 H15 96.0(72) no
C35 H56 C135 41.7(33) no
C35 H57 H63 9.4(56) no
C35 H58 C135 40.3(33) no
C35 H63 C135 37.2(201) no
C35 H63 H57 128.3(269) no
C135 H63 H57 145.2(52) no
C44 H79 C146 156.1(56) no
C44 H86 C46 134.1(43) no
C47 H90 C148 65.3(34) no
C47 H90 C49 84.3(42) no
C148 H90 C49 94.0(54) no
C48 H91 C148 62.5(41) no
C48 H91 H99 17.1(86) no
C148 H91 H99 77.3(88) no
C48 H99 C148 77.2(69) no
C48 H99 H91 148.1(152) no
C148 H99 H91 74.5(83) no

loop_
_geom_bond_atom_site_label_1
_geom_bond_atom_site_label_2
_geom_bond_distance
_geom_bond_publ_flag
RE1 P1 2.482(4) yes
RE1 P2 2.472(4) yes
RE1 O3 2.199(9) yes
RE1 N1 1.80(2) yes
RE1 N2 1.78(1) yes
RE2 P3 2.449(5) yes
RE2 P4 2.435(5) yes
RE2 N3 1.79(1) yes
RE2 N5 1.76(1) yes
RE2 H1 1.7000(8) no
P1 C11 1.83(2) yes
P1 C14 1.87(2) yes
P1 C114 1.85(4) yes
P1 C17 1.85(2) yes
P2 C21 1.84(1) yes
P2 C24 1.88(1) yes
P2 C27 1.86(1) yes
P3 C31 1.84(2) yes
P3 C34 1.90(3) yes
P3 C37 1.85(2) yes
P4 C41 1.90(3) yes
P4 C44 1.80(3) yes
P4 C47 1.86(3) yes
O1 N1 1.17(2) yes
O2 N2 1.20(1) yes
O3 N3 1.25(2) yes
O5 N5 1.21(2) yes
C11 C12 1.53(2) yes
C11 C13 1.52(2) yes
C11 H2 0.96(2) no
C12 H3 0.96(2) no
C12 H4 0.96(2) no
C12 H5 0.96(2) no
C13 H6 0.96(2) no
C13 H7 0.96(2) no
C13 H8 0.96(2) no
C14 C114 0.53(5) yes
C14 C15 1.62(4) yes
C14 C16 1.55(4) yes
C14 C116 1.21(4) yes
C14 H9 0.96 no
C114 C15 1.29(5) yes
C114 C116 1.67(6) yes
C114 H9 1.10(5) no
C114 H16 0.96 no
C15 H10 0.96(2) no
C15 H11 0.96(2) no
C15 H12 0.96(2) no
C16 C116 0.51(5) yes
C16 H13 0.96 no
C16 H14 0.96 no
C16 H15 0.96 no
C16 H17 1.20(6) no
C16 H18 0.57(6) no
C16 H19 1.04(6) no
C116 H13 1.00(6) no
C116 H15 1.13(6) no
C116 H17 0.96 no
C116 H18 0.96 no
C116 H19 0.96 no
C17 C18 1.51(3) yes
C17 C19 1.52(2) yes
C17 H20 0.96(2) no
C18 H21 0.96(2) no
C18 H22 0.96(3) no
C18 H23 0.96(2) no
C19 H24 0.96(2) no
C19 H25 0.96(2) no
C19 H26 0.96(2) no
C21 C22 1.57(2) yes
C21 C23 1.54(2) yes
C21 H27 0.96(1) no
C22 H28 0.96(1) no
C22 H29 0.96(2) no
C22 H30 0.96(2) no
C23 H31 0.96(2) no
C23 H32 0.96(2) no
C23 H33 0.96(2) no
C24 C25 1.52(2) yes
C24 C26 1.53(2) yes
C24 H34 0.96(1) no
C25 H35 0.96(2) no
C25 H36 0.96(2) no
C25 H37 0.96(2) no
C26 H38 0.96(1) no
C26 H39 0.96(2) no
C26 H40 0.96(2) no
C27 C28 1.55(2) yes
C27 C29 1.50(2) yes
C27 H41 0.96(1) no
C28 H42 0.96(2) no
C28 H43 0.96(2) no
C28 H44 0.96(2) no
C29 H45 0.96(1) no
C29 H46 0.96(2) no
C29 H47 0.96(2) no
C31 C32 1.58(3) yes
C31 C33 1.52(3) yes
C31 H48 0.96(2) no
C32 H49 0.96(3) no
C32 H50 0.96(3) no
C32 H51 0.96(2) no
C33 H52 0.96(2) no
C33 H53 0.96(3) no
C33 H54 0.96(3) no
C34 C135 1.28(6) yes
C34 C36 1.49(4) yes
C34 H55 0.96(2) no
C35 C135 0.81(6) yes
C35 H56 0.96 no
C35 H57 0.96 no
C35 H58 0.96 no
C35 H63 0.20(7) no
C135 H56 1.21(7) no
C135 H58 1.25(7) no
C135 H62 0.96 no
C135 H63 0.96 no
C135 H64 0.96 no
C36 H59 0.96(3) no
C36 H60 0.96(3) no
C36 H61 0.96(6) no
C37 C38 1.47(4) yes
C37 C39 1.47(4) yes
C37 H65 0.96(2) no
C38 H66 0.96(2) no
C38 H67 0.96(3) no
C38 H68 0.96(3) no
C39 H69 0.96(4) no
C39 H70 0.96(4) no
C39 H71 0.96(6) no
C41 C42 1.49(3) yes
C41 C43 1.51(4) yes
C41 H72 0.96(3) no
C42 H73 0.96(4) no
C42 H74 0.96(3) no
C42 H75 0.96(4) no
C43 H76 0.96(3) no
C43 H77 0.96(3) no
C43 H78 0.96(5) no
C44 C45 1.43(3) yes
C44 C46 1.56(4) yes
C44 C146 1.65(6) yes
C44 H79 0.96 no
C44 H86 0.96 no
C45 H80 0.96(2) no
C45 H81 0.96(3) no
C45 H82 0.96(3) no
C46 H83 0.96 no
C46 H84 0.96 no
C46 H85 0.96 no
C46 H86 0.73(5) no
C146 H79 0.72(6) no
C146 H87 0.96 no
C146 H88 0.96 no
C146 H89 0.96 no
C47 C48 1.46(4) yes
C47 C148 1.22(7) yes
C47 C49 1.30(6) yes
C47 H90 0.96(2) no
C48 C148 0.99(6) yes
C48 H91 0.96 no
C48 H92 0.96 no
C48 H93 0.96 no
C48 H99 0.53(7) no
C148 C49 1.64(9) yes
C148 H90 1.25(6) no
C148 H91 0.95(7) no
C148 H97 0.96 no
C148 H98 0.96 no
C148 H99 0.96 no
C49 H90 0.98(4) no
C49 H94 0.96(4) no
C49 H95 0.96(5) no
C49 H96 0.96(8) no
F51 C152 1.30(2) yes
F52 C152 1.32(2) yes
F53 C152 1.27(2) yes
F54 C154 1.26(2) yes
F55 C154 1.30(2) yes
F56 C154 1.35(3) yes
F61 C162 1.26(2) yes
F62 C162 1.24(2) yes
F63 C162 1.38(2) yes
F64 C164 1.29(2) yes
F65 C164 1.28(3) yes
F66 C164 1.36(3) yes
F71 C172 1.36(2) yes
F72 C172 1.32(2) yes
F73 C172 1.30(2) yes
F74 C174 1.20(3) yes
F75 C174 1.22(3) yes
F76 C174 1.30(2) yes
F81 C182 1.30(2) yes
F82 C182 1.24(2) yes
F83 C182 1.33(2) yes
F84 C184 1.29(2) yes
F85 C184 1.34(2) yes
F86 C184 1.31(2) yes
C50 C51 1.41(2) yes
C50 C55 1.41(2) yes
C50 B1 1.61(2) yes
C51 C52 1.38(2) yes
C51 H151 0.96(1) no
C52 C53 1.38(2) yes
C52 C152 1.50(2) yes
C53 C54 1.41(2) yes
C53 H153 0.96(1) no
C54 C55 1.40(2) yes
C54 C154 1.50(2) yes
C55 H155 0.96(1) no
C60 C61 1.39(2) yes
C60 C65 1.39(2) yes
C60 B1 1.61(2) yes
C61 C62 1.41(2) yes
C61 H161 0.96(2) no
C62 C63 1.41(2) yes
C62 C162 1.52(2) yes
C63 C64 1.39(2) yes
C63 H163 0.96(1) no
C64 C65 1.39(2) yes
C64 C164 1.50(2) yes
C65 H165 0.96(1) no
C70 C71 1.36(2) yes
C70 C75 1.42(2) yes
C70 B1 1.66(2) yes
C71 C72 1.37(2) yes
C71 H171 0.96(1) no
C72 C73 1.37(2) yes
C72 C172 1.52(2) yes
C73 C74 1.42(2) yes
C73 H173 0.96(1) no
C74 C75 1.39(2) yes
C74 C174 1.43(3) yes
C75 H175 0.96(1) no
C80 C81 1.39(2) yes
C80 C85 1.39(2) yes
C80 B1 1.67(2) yes
C81 C82 1.39(2) yes
C81 H181 0.96(1) no
C82 C83 1.42(2) yes
C82 C182 1.50(2) yes
C83 C84 1.30(2) yes
C83 H183 0.96(1) no
C84 C85 1.37(2) yes
C84 C184 1.48(2) yes
C85 H185 0.96(1) no
H13 H17 0.60(5) no
H14 H18 0.50(5) no
H15 H19 0.50(5) no
H57 H63 0.82(7) no
H91 H99 0.46(7) no
